data_4340166
loop_
_publ_author_name
'Zang, Shuangquan'
'Su, Yang'
'Li, Yizhi'
'Zhu, Huizhen'
'Meng, Qingjin'

_publ_section_title
;
 One dense and two open chiral metal-organic frameworks: crystal
 structures and physical properties.
;
_journal_issue 7
_journal_name_full 'Inorganic chemistry'
_journal_page_first 2972
_journal_page_last 2978
_journal_paper_doi 10.1021/ic0520418
_journal_volume 45
_journal_year 2006
_chemical_absolute_configuration unk
_chemical_formula_sum 'C26 H16 Cu N2 O9'
_chemical_formula_weight 563.95
_chemical_name_systematic
; 
 ? 
;
_space_group_IT_number 152
_symmetry_cell_setting trigonal
_symmetry_space_group_name_Hall 'P 31 2"'
_symmetry_space_group_name_H-M 'P 31 2 1'
_atom_sites_solution_hydrogens geom
_atom_sites_solution_primary direct
_atom_sites_solution_secondary difmap
_audit_creation_method SHELXL-97
_cell_angle_alpha 90.00
_cell_angle_beta 90.00
_cell_angle_gamma 120.00
_cell_formula_units_Z 3
_cell_length_a 10.963(2)
_cell_length_b 10.963(2)
_cell_length_c 16.034(3)
_cell_measurement_reflns_used 711
_cell_measurement_temperature 293(2)
_cell_measurement_theta_max 21.089
_cell_measurement_theta_min 2.493
_cell_volume 1668.9(5)
_computing_cell_refinement SMART
_computing_data_collection 'SMART (Bruker, 2000)'
_computing_data_reduction 'SAINT (Bruker, 2000)'
_computing_molecular_graphics SHELXTL
_computing_publication_material SHELXTL
_computing_structure_refinement SHELXTL
_computing_structure_solution 'SHELXTL (Bruker, 2000)'
_diffrn_ambient_temperature 293(2)
_diffrn_measured_fraction_theta_full 1.000
_diffrn_measured_fraction_theta_max 1.000
_diffrn_measurement_device_type 'Bruker Smart Aepex CCD area detector'
_diffrn_measurement_method 'phi and omega scans'
_diffrn_radiation_monochromator graphite
_diffrn_radiation_source 'sealed tube'
_diffrn_radiation_type MoK\a
_diffrn_radiation_wavelength 0.71073
_diffrn_reflns_av_R_equivalents 0.0628
_diffrn_reflns_av_sigmaI/netI 0.0754
_diffrn_reflns_limit_h_max 13
_diffrn_reflns_limit_h_min -12
_diffrn_reflns_limit_k_max 13
_diffrn_reflns_limit_k_min -13
_diffrn_reflns_limit_l_max 19
_diffrn_reflns_limit_l_min -14
_diffrn_reflns_number 9062
_diffrn_reflns_theta_full 25.95
_diffrn_reflns_theta_max 25.94
_diffrn_reflns_theta_min 2.15
_exptl_absorpt_coefficient_mu 1.046
_exptl_absorpt_correction_T_max 0.81
_exptl_absorpt_correction_T_min 0.74
_exptl_absorpt_correction_type multi-scan
_exptl_absorpt_process_details 'SADABS(Bruker, 2000)'
_exptl_crystal_colour 'dark blue'
_exptl_crystal_density_diffrn 1.683
_exptl_crystal_density_method 'not measured'
_exptl_crystal_F_000 861
_exptl_crystal_size_max 0.3
_exptl_crystal_size_mid 0.3
_exptl_crystal_size_min 0.2
_refine_diff_density_max 0.478
_refine_diff_density_min -0.581
_refine_diff_density_rms 0.099
_refine_ls_abs_structure_details 'Flack H D (1983), Acta Cryst. A39, 876-881'
_refine_ls_abs_structure_Flack 0.072(16)
_refine_ls_extinction_method none
_refine_ls_goodness_of_fit_ref 0.995
_refine_ls_hydrogen_treatment constr
_refine_ls_matrix_type full
_refine_ls_number_parameters 175
_refine_ls_number_reflns 2191
_refine_ls_number_restraints 0
_refine_ls_restrained_S_all 0.995
_refine_ls_R_factor_all 0.0778
_refine_ls_R_factor_gt 0.0650
_refine_ls_shift/su_max 0.000
_refine_ls_shift/su_mean 0.000
_refine_ls_structure_factor_coef Fsqd
_refine_ls_weighting_details 'calc w=1/[\s^2^(Fo^2^)+(0.1050P)^2^+0.0000P] where P=(Fo^2^+2Fc^2^)/3'
_refine_ls_weighting_scheme calc
_refine_ls_wR_factor_gt 0.1523
_refine_ls_wR_factor_ref 0.1567
_reflns_number_gt 1811
_reflns_number_total 2191
_reflns_threshold_expression >2sigma(I)
_cod_data_source_file ic0520418si20051128_074345.cif
_cod_data_source_block 50106am
_cod_depositor_comments
;
The following automatic conversions were performed:

'_symmetry_cell_setting' value 'Trigonal' changed to 'trigonal'
according to
/usr/data/users/saulius/automatic-downloads/retrospective/ACS/lib/dictionaries/cif_core.dic
dictionary named 'cif_core.dic' version 2.4.2 from 2011-04-26.

Automatic conversion script
Id: cif_fix_values 2281 2013-09-26 08:29:07Z andrius 
;
_cod_original_cell_volume 1668.8(5)
_cod_database_code 4340166

loop_
_symmetry_equiv_pos_as_xyz
'x, y, z'
'-y, x-y, z+1/3'
'-x+y, -x, z+2/3'
'y, x, -z'
'x-y, -y, -z+2/3'
'-x, -x+y, -z+1/3'

loop_
_atom_site_label
_atom_site_type_symbol
_atom_site_fract_x
_atom_site_fract_y
_atom_site_fract_z
_atom_site_U_iso_or_equiv
_atom_site_adp_type
_atom_site_occupancy
_atom_site_symmetry_multiplicity
_atom_site_calc_flag
_atom_site_refinement_flags
C1 C 0.6048(6) 0.8334(6) 0.0573(4) 0.0352(13) Uani 1 1 d .
C2 C 0.6082(6) 0.7336(6) 0.0050(3) 0.0308(13) Uani 1 1 d .
C3 C 0.4937(6) 0.6447(6) -0.0464(3) 0.0338(14) Uani 1 1 d .
H3 H 0.4969 0.5742 -0.0769 0.041 Uiso 1 1 calc R
C4 C 0.3792(6) 0.6601(6) -0.0521(3) 0.0344(13) Uani 1 1 d .
H4 H 0.3027 0.5990 -0.0848 0.041 Uiso 1 1 calc R
C5 C 0.3777(6) 0.7715(6) -0.0073(3) 0.0348(13) Uani 1 1 d .
H5 H 0.3042 0.7897 -0.0145 0.042 Uiso 1 1 calc R
C6 C 0.4860(7) 0.8518(6) 0.0466(3) 0.0375(14) Uani 1 1 d .
C7 C 0.7152(7) 0.9021(7) 0.1211(4) 0.0334(13) Uani 1 1 d .
C8 C 0.4814(7) 0.9704(7) 0.0901(4) 0.0361(14) Uani 1 1 d .
C9 C 1.0405(6) 0.8656(6) 0.1001(4) 0.0334(13) Uani 1 1 d .
H9 H 1.0695 0.9230 0.0531 0.040 Uiso 1 1 calc R
C10 C 1.0419(6) 0.7407(6) 0.0967(3) 0.0289(12) Uani 1 1 d .
H10 H 1.0704 0.7150 0.0484 0.035 Uiso 1 1 calc R
C11 C 1.0000 0.6531(8) 0.1667 0.0282(17) Uani 1 2 d S
C12 C 1.1064(6) 1.3839(6) 0.1333(4) 0.0331(13) Uani 1 1 d .
H12 H 1.1828 1.3798 0.1113 0.040 Uiso 1 1 calc R
C13 C 1.1065(7) 1.5070(8) 0.1303(4) 0.0404(14) Uani 1 1 d .
H13 H 1.1795 1.5841 0.1034 0.048 Uiso 1 1 calc R
C14 C 1.0000 1.5195(8) 0.1667 0.0297(17) Uani 1 2 d S
Cu1 Cu 1.0000 1.08645(9) 0.1667 0.0305(3) Uani 1 2 d S
N1 N 1.0000 0.9089(6) 0.1667 0.0312(16) Uani 1 2 d S
N2 N 1.0000 1.2676(8) 0.1667 0.0375(18) Uani 1 2 d S
O1 O 0.8299(4) 1.0035(4) 0.0992(2) 0.0362(9) Uani 1 1 d .
O2 O 0.6854(5) 0.8534(4) 0.1911(2) 0.0341(10) Uani 1 1 d .
O3 O 0.5828(4) 1.0545(4) 0.1324(2) 0.0291(9) Uani 1 1 d .
O4 O 0.3717(4) 0.9753(4) 0.0797(2) 0.0277(8) Uani 1 1 d .
H4A H 0.3536 1.0364 0.0995 0.033 Uiso 1 1 d R
O5 O 0.7341(5) 0.7341(5) 0.0000 0.0324(13) Uani 1 2 d S

loop_
_atom_site_aniso_label
_atom_site_aniso_U_11
_atom_site_aniso_U_22
_atom_site_aniso_U_33
_atom_site_aniso_U_23
_atom_site_aniso_U_13
_atom_site_aniso_U_12
C1 0.028(3) 0.027(3) 0.035(3) 0.000(2) 0.006(3) 0.003(3)
C2 0.030(3) 0.027(3) 0.029(3) 0.000(2) 0.006(2) 0.009(2)
C3 0.041(4) 0.033(3) 0.033(3) -0.016(2) -0.005(2) 0.022(3)
C4 0.029(3) 0.032(3) 0.029(3) -0.008(2) -0.008(2) 0.005(3)
C5 0.033(3) 0.031(3) 0.034(3) 0.002(2) 0.003(2) 0.011(3)
C6 0.044(4) 0.034(3) 0.025(3) 0.001(2) 0.007(2) 0.012(3)
C7 0.040(3) 0.031(3) 0.035(3) 0.004(2) 0.003(3) 0.022(3)
C8 0.039(3) 0.032(3) 0.030(3) 0.003(2) 0.009(3) 0.012(3)
C9 0.034(3) 0.029(3) 0.036(3) 0.003(2) -0.004(2) 0.014(2)
C10 0.034(3) 0.033(3) 0.024(3) -0.002(2) -0.007(2) 0.019(3)
C11 0.034(5) 0.029(3) 0.023(4) 0.0077(17) 0.015(3) 0.017(2)
C12 0.026(3) 0.028(3) 0.041(3) 0.001(2) -0.004(2) 0.010(2)
C13 0.041(3) 0.030(3) 0.042(3) -0.001(3) 0.006(3) 0.011(3)
C14 0.018(4) 0.025(3) 0.043(5) -0.0040(16) -0.008(3) 0.0090(19)
Cu1 0.0316(6) 0.0292(4) 0.0315(5) -0.0017(2) -0.0033(4) 0.0158(3)
N1 0.027(3) 0.028(3) 0.038(4) -0.0091(14) -0.018(3) 0.0134(17)
N2 0.029(4) 0.040(3) 0.041(4) -0.0079(16) -0.016(3) 0.014(2)
O1 0.030(2) 0.026(2) 0.042(2) 0.0033(19) -0.0059(17) 0.0061(18)
O2 0.042(3) 0.036(2) 0.026(2) -0.0040(17) -0.0139(17) 0.021(2)
O3 0.031(2) 0.033(2) 0.0285(19) -0.0118(17) -0.0010(17) 0.0200(18)
O4 0.025(2) 0.028(2) 0.0331(19) -0.0127(16) -0.0134(16) 0.0156(17)
O5 0.025(2) 0.025(2) 0.037(3) 0.0008(13) -0.0008(13) 0.005(2)

loop_
_atom_type_symbol
_atom_type_description
_atom_type_scat_dispersion_real
_atom_type_scat_dispersion_imag
_atom_type_scat_source
C C 0.0033 0.0016 'International Tables Vol C Tables 4.2.6.8 and 6.1.1.4'
H H 0.0000 0.0000 'International Tables Vol C Tables 4.2.6.8 and 6.1.1.4'
N N 0.0061 0.0033 'International Tables Vol C Tables 4.2.6.8 and 6.1.1.4'
O O 0.0106 0.0060 'International Tables Vol C Tables 4.2.6.8 and 6.1.1.4'
Cu Cu 0.3201 1.2651 'International Tables Vol C Tables 4.2.6.8 and 6.1.1.4'

loop_
_geom_angle_atom_site_label_1
_geom_angle_atom_site_label_2
_geom_angle_atom_site_label_3
_geom_angle
_geom_angle_site_symmetry_1
_geom_angle_site_symmetry_3
C2 C1 C6 115.0(5) . .
C2 C1 C7 118.8(6) . .
C6 C1 C7 126.0(6) . .
O5 C2 C1 116.8(5) . .
O5 C2 C3 120.8(5) . .
C1 C2 C3 122.1(5) . .
C4 C3 C2 121.1(5) . .
C4 C3 H3 119.4 . .
C2 C3 H3 119.4 . .
C3 C4 C5 118.8(5) . .
C3 C4 H4 120.6 . .
C5 C4 H4 120.6 . .
C6 C5 C4 119.4(6) . .
C6 C5 H5 120.3 . .
C4 C5 H5 120.3 . .
C5 C6 C1 122.9(6) . .
C5 C6 C8 117.2(6) . .
C1 C6 C8 119.7(6) . .
O2 C7 O1 125.7(6) . .
O2 C7 C1 116.4(6) . .
O1 C7 C1 117.9(5) . .
O3 C8 O4 124.9(6) . .
O3 C8 C6 119.8(6) . .
O4 C8 C6 115.3(5) . .
N1 C9 C10 123.9(6) . .
N1 C9 H9 118.1 . .
C10 C9 H9 118.1 . .
C9 C10 C11 119.2(6) . .
C9 C10 H10 120.4 . .
C11 C10 H10 120.4 . .
C10 C11 C10 116.9(8) 6_765 .
C10 C11 C14 121.5(4) 6_765 1_545
C10 C11 C14 121.5(4) . 1_545
N2 C12 C13 122.1(6) . .
N2 C12 H12 118.9 . .
C13 C12 H12 118.9 . .
C12 C13 C14 120.6(6) . .
C12 C13 H13 119.7 . .
C14 C13 H13 119.7 . .
C13 C14 C13 116.6(9) 6_765 .
C13 C14 C11 121.7(4) 6_765 1_565
C13 C14 C11 121.7(4) . 1_565
O1 Cu1 O1 178.6(3) 6_765 .
O1 Cu1 N1 90.68(13) 6_765 .
O1 Cu1 N1 90.68(13) . .
O1 Cu1 N2 89.32(13) 6_765 .
O1 Cu1 N2 89.32(13) . .
N1 Cu1 N2 180.000(3) . .
C9 N1 C9 116.9(7) 6_765 .
C9 N1 Cu1 121.6(4) 6_765 .
C9 N1 Cu1 121.6(4) . .
C12 N2 C12 117.6(8) 6_765 .
C12 N2 Cu1 121.2(4) 6_765 .
C12 N2 Cu1 121.2(4) . .
C7 O1 Cu1 124.5(4) . .
C8 O4 H4A 126.7 . .
C2 O5 C2 119.7(6) . 4

loop_
_geom_bond_atom_site_label_1
_geom_bond_atom_site_label_2
_geom_bond_distance
_geom_bond_site_symmetry_2
C1 C2 1.393(8) .
C1 C6 1.425(10) .
C1 C7 1.471(9) .
C2 O5 1.380(6) .
C2 C3 1.408(8) .
C3 C4 1.350(9) .
C3 H3 0.9300 .
C4 C5 1.424(9) .
C4 H4 0.9300 .
C5 C6 1.373(8) .
C5 H5 0.9300 .
C6 C8 1.498(8) .
C7 O2 1.216(7) .
C7 O1 1.242(8) .
C8 O3 1.233(7) .
C8 O4 1.242(8) .
C9 N1 1.331(7) .
C9 C10 1.378(8) .
C9 H9 0.9300 .
C10 C11 1.396(7) .
C10 H10 0.9300 .
C11 C10 1.396(7) 6_765
C11 C14 1.465(11) 1_545
C12 N2 1.336(7) .
C12 C13 1.350(9) .
C12 H12 0.9300 .
C13 C14 1.372(8) .
C13 H13 0.9300 .
C14 C13 1.372(8) 6_765
C14 C11 1.465(11) 1_565
Cu1 O1 1.943(4) 6_765
Cu1 O1 1.943(4) .
Cu1 N1 1.947(7) .
Cu1 N2 1.986(8) .
N1 C9 1.331(7) 6_765
N2 C12 1.336(7) 6_765
O4 H4A 0.8499 .
O5 C2 1.380(6) 4

loop_
_geom_hbond_atom_site_label_D
_geom_hbond_atom_site_label_H
_geom_hbond_atom_site_label_A
_geom_hbond_distance_DH
_geom_hbond_distance_HA
_geom_hbond_distance_DA
_geom_hbond_angle_DHA
_geom_hbond_site_symmetry_A
O4 H4A O2 0.85 1.83 2.680(5) 179.9 6_665
